data_4123637
loop_
_publ_author_name
'Zhuk, Tatyana S.'
'Koso, Tatyana'
'Pashenko, Alexander E.'
'Hoc, Ngo Trung'
'Rodionov, Vladimir N.'
'Serafin, Michael'
'Schreiner, Peter R.'
'Fokin, Andrey A.'

_publ_section_title
;
 Toward an Understanding of Diamond sp(2)-Defects with Unsaturated
 Diamondoid Oligomer Models.
;
_journal_issue 20
_journal_name_full 'Journal of the American Chemical Society'
_journal_page_first 6577
_journal_page_last 6586
_journal_paper_doi 10.1021/jacs.5b01555
_journal_volume 137
_journal_year 2015
_chemical_formula_sum 'C14 H18'
_chemical_formula_weight 186.30
_chemical_name_systematic
;
 ?
;
_space_group_IT_number 14
_symmetry_space_group_name_Hall '-P 2yab'
_symmetry_space_group_name_H-M 'P 1 21/a 1'
_atom_sites_solution_hydrogens geom
_atom_sites_solution_primary direct
_atom_sites_solution_secondary difmap
_audit_creation_method SHELXL-97
_cell_angle_alpha 90.00
_cell_angle_beta 112.714(17)
_cell_angle_gamma 90.00
_cell_formula_units_Z 4
_cell_length_a 12.2783(18)
_cell_length_b 6.5650(7)
_cell_length_c 13.424(2)
_cell_measurement_temperature 293(2)
_cell_volume 998.1(3)
_computing_structure_refinement 'SHELXL-97 (Sheldrick, 1997)'
_diffrn_ambient_temperature 293(2)
_diffrn_measured_fraction_theta_full 0.954
_diffrn_measured_fraction_theta_max 0.954
_diffrn_radiation_monochromator graphite
_diffrn_radiation_source 'fine-focus sealed tube'
_diffrn_radiation_type MoK\a
_diffrn_radiation_wavelength 0.71073
_diffrn_reflns_av_R_equivalents 0.0797
_diffrn_reflns_av_sigmaI/netI 0.0745
_diffrn_reflns_limit_h_max 16
_diffrn_reflns_limit_h_min -16
_diffrn_reflns_limit_k_max 8
_diffrn_reflns_limit_k_min -7
_diffrn_reflns_limit_l_max 17
_diffrn_reflns_limit_l_min -17
_diffrn_reflns_number 8365
_diffrn_reflns_theta_full 28.15
_diffrn_reflns_theta_max 28.15
_diffrn_reflns_theta_min 3.51
_exptl_absorpt_coefficient_mu 0.069
_exptl_crystal_density_diffrn 1.240
_exptl_crystal_density_method 'not measured'
_exptl_crystal_F_000 408
_refine_diff_density_max 0.341
_refine_diff_density_min -0.322
_refine_diff_density_rms 0.061
_refine_ls_extinction_method none
_refine_ls_goodness_of_fit_ref 0.902
_refine_ls_hydrogen_treatment mixed
_refine_ls_matrix_type full
_refine_ls_number_parameters 199
_refine_ls_number_reflns 2334
_refine_ls_number_restraints 0
_refine_ls_restrained_S_all 0.902
_refine_ls_R_factor_all 0.1088
_refine_ls_R_factor_gt 0.0550
_refine_ls_shift/su_max 0.000
_refine_ls_shift/su_mean 0.000
_refine_ls_structure_factor_coef Fsqd
_refine_ls_weighting_details 'calc w=1/[\s^2^(Fo^2^)+(0.1000P)^2^+0.0000P] where P=(Fo^2^+2Fc^2^)/3'
_refine_ls_weighting_scheme calc
_refine_ls_wR_factor_gt 0.1425
_refine_ls_wR_factor_ref 0.1676
_reflns_number_gt 1201
_reflns_number_total 2334
_reflns_threshold_expression >2sigma(I)
_cod_data_source_file ja5b01555_si_002.cif
_cod_data_source_block shre156p
_cod_depositor_comments 'Adding full bibliography for 4123636--4123638.cif.'
_cod_original_cell_volume 998.2(2)
_cod_database_code 4123637

loop_
_symmetry_equiv_pos_as_xyz
'x, y, z'
'-x+1/2, y+1/2, -z'
'-x, -y, -z'
'x-1/2, -y-1/2, z'

loop_
_atom_site_label
_atom_site_type_symbol
_atom_site_fract_x
_atom_site_fract_y
_atom_site_fract_z
_atom_site_U_iso_or_equiv
_atom_site_adp_type
_atom_site_occupancy
_atom_site_symmetry_multiplicity
_atom_site_calc_flag
C1 C 0.58103(17) 0.2063(4) 0.71806(16) 0.0178(5) Uani 1 1 d
C2 C 0.62079(17) -0.1673(4) 0.72616(15) 0.0184(5) Uani 1 1 d
C3 C 0.60231(16) 0.0238(4) 0.65497(14) 0.0163(5) Uani 1 1 d
C4 C 0.46778(17) 0.1657(4) 0.73841(16) 0.0203(5) Uani 1 1 d
C5 C 0.50710(18) -0.2079(4) 0.74639(16) 0.0197(5) Uani 1 1 d
C6 C 0.36356(17) 0.1373(4) 0.63091(17) 0.0220(5) Uani 1 1 d
C7 C 0.70311(17) 0.0426(4) 0.89386(15) 0.0232(5) Uani 1 1 d
C8 C 0.38620(16) -0.0446(4) 0.56926(15) 0.0202(5) Uani 1 1 d
C9 C 0.48630(17) -0.0255(4) 0.80872(15) 0.0204(5) Uani 1 1 d
C10 C 0.40316(18) -0.2357(4) 0.63869(17) 0.0226(5) Uani 1 1 d
C11 C 0.72598(18) -0.1382(4) 0.83289(16) 0.0229(5) Uani 1 1 d
C12 C 0.49756(15) -0.0042(3) 0.54871(14) 0.0156(5) Uani 1 1 d
C13 C 0.68616(19) 0.2335(4) 0.82541(17) 0.0236(5) Uani 1 1 d
C14 C 0.59152(19) 0.0028(4) 0.91566(17) 0.0248(6) Uani 1 1 d
H1 H 0.801(2) -0.111(5) 0.8202(19) 0.023(6) Uiso 1 1 d
H2 H 0.319(2) -0.069(5) 0.501(2) 0.027(7) Uiso 1 1 d
H3 H 0.417(2) -0.346(5) 0.600(2) 0.033(7) Uiso 1 1 d
H4 H 0.417(2) -0.053(5) 0.824(2) 0.032(7) Uiso 1 1 d
H5 H 0.676(2) 0.052(4) 0.6434(18) 0.020(6) Uiso 1 1 d
H6 H 0.743(2) -0.264(5) 0.877(2) 0.026(7) Uiso 1 1 d
H7 H 0.634(2) -0.279(4) 0.6860(19) 0.017(6) Uiso 1 1 d
H8 H 0.350(3) 0.261(5) 0.587(2) 0.035(8) Uiso 1 1 d
H9 H 0.451(3) 0.279(5) 0.780(2) 0.039(8) Uiso 1 1 d
H10 H 0.755(3) 0.270(5) 0.810(2) 0.034(8) Uiso 1 1 d
H11 H 0.571(2) 0.329(5) 0.673(2) 0.029(7) Uiso 1 1 d
H12 H 0.518(2) -0.332(5) 0.790(2) 0.036(8) Uiso 1 1 d
H13 H 0.290(2) 0.115(5) 0.643(2) 0.029(7) Uiso 1 1 d
H14 H 0.766(2) 0.064(5) 0.959(2) 0.031(7) Uiso 1 1 d
H15 H 0.331(2) -0.271(5) 0.652(2) 0.034(8) Uiso 1 1 d
H16 H 0.672(2) 0.346(5) 0.863(2) 0.029(7) Uiso 1 1 d
H17 H 0.577(2) 0.111(5) 0.955(2) 0.024(6) Uiso 1 1 d
H18 H 0.603(2) -0.110(5) 0.962(2) 0.029(7) Uiso 1 1 d

loop_
_atom_site_aniso_label
_atom_site_aniso_U_11
_atom_site_aniso_U_22
_atom_site_aniso_U_33
_atom_site_aniso_U_23
_atom_site_aniso_U_13
_atom_site_aniso_U_12
C1 0.0162(9) 0.0206(13) 0.0155(9) -0.0006(8) 0.0049(7) -0.0017(8)
C2 0.0154(9) 0.0246(14) 0.0145(9) -0.0006(8) 0.0053(7) 0.0016(8)
C3 0.0111(8) 0.0275(14) 0.0089(8) 0.0002(7) 0.0023(6) -0.0019(8)
C4 0.0166(9) 0.0271(14) 0.0168(9) -0.0033(8) 0.0061(7) 0.0024(8)
C5 0.0211(9) 0.0228(14) 0.0165(10) 0.0029(8) 0.0087(8) -0.0022(8)
C6 0.0143(9) 0.0309(16) 0.0201(10) 0.0015(9) 0.0059(7) 0.0039(9)
C7 0.0155(9) 0.0418(16) 0.0085(8) -0.0019(9) 0.0005(7) -0.0019(9)
C8 0.0115(9) 0.0366(15) 0.0127(9) -0.0006(8) 0.0048(7) -0.0048(8)
C9 0.0155(9) 0.0338(15) 0.0137(9) -0.0002(8) 0.0076(7) -0.0023(8)
C10 0.0202(10) 0.0294(15) 0.0198(10) -0.0048(9) 0.0095(8) -0.0094(9)
C11 0.0178(9) 0.0326(16) 0.0164(10) 0.0059(9) 0.0046(7) 0.0062(9)
C12 0.0098(9) 0.0244(14) 0.0116(9) -0.0004(7) 0.0031(7) -0.0026(7)
C13 0.0208(10) 0.0318(16) 0.0160(9) -0.0077(9) 0.0048(8) -0.0073(9)
C14 0.0247(10) 0.0379(17) 0.0128(9) 0.0005(9) 0.0085(8) 0.0004(10)

loop_
_atom_type_symbol
_atom_type_description
_atom_type_scat_dispersion_real
_atom_type_scat_dispersion_imag
_atom_type_scat_source
C C 0.0030 0.0020 'International Tables Vol C Tables 4.2.6.8 and 6.1.1.4'
H H 0.0000 0.0000 'International Tables Vol C Tables 4.2.6.8 and 6.1.1.4'

loop_
_geom_angle_atom_site_label_1
_geom_angle_atom_site_label_2
_geom_angle_atom_site_label_3
_geom_angle
_geom_angle_site_symmetry_1
C13 C1 C4 110.14(17) .
C13 C1 C3 110.29(18) .
C4 C1 C3 108.52(18) .
C11 C2 C3 110.42(19) .
C11 C2 C5 110.56(17) .
C3 C2 C5 108.83(17) .
C12 C3 C2 110.65(18) .
C12 C3 C1 110.33(17) .
C2 C3 C1 107.89(16) .
C6 C4 C1 109.76(17) .
C6 C4 C9 110.7(2) .
C1 C4 C9 108.75(18) .
C10 C5 C9 110.80(19) .
C10 C5 C2 109.64(17) .
C9 C5 C2 108.23(19) .
C4 C6 C8 110.13(17) .
C13 C7 C11 109.09(17) .
C13 C7 C14 109.44(19) .
C11 C7 C14 109.5(2) .
C12 C8 C10 109.48(18) .
C12 C8 C6 108.96(18) .
C10 C8 C6 108.62(17) .
C14 C9 C4 110.5(2) .
C14 C9 C5 110.39(19) .
C4 C9 C5 108.58(16) .
C5 C10 C8 110.28(19) .
C2 C11 C7 109.66(18) .
C12 C12 C3 125.0(2) 3_656
C12 C12 C8 124.8(2) 3_656
C3 C12 C8 110.23(15) .
C7 C13 C1 110.0(2) .
C9 C14 C7 109.63(17) .

loop_
_geom_bond_atom_site_label_1
_geom_bond_atom_site_label_2
_geom_bond_distance
_geom_bond_site_symmetry_2
C1 C13 1.529(3) .
C1 C4 1.540(3) .
C1 C3 1.547(3) .
C2 C11 1.526(3) .
C2 C3 1.540(3) .
C2 C5 1.545(3) .
C3 C12 1.519(2) .
C4 C6 1.526(3) .
C4 C9 1.534(3) .
C5 C10 1.526(3) .
C5 C9 1.537(3) .
C6 C8 1.538(3) .
C7 C13 1.520(4) .
C7 C11 1.528(3) .
C7 C14 1.530(3) .
C8 C12 1.519(2) .
C8 C10 1.529(3) .
C9 C14 1.527(3) .
C12 C12 1.333(4) 3_656
